data_2215228
loop_
_publ_author_name
'Naser Eltaher Eltayeb'
'Siang Guan Teoh'
'Suchada Chantrapromma'
'Hoong-Kun Fun'
'Kamarulazizi Ibrahim'

_publ_section_title
;Aqua{6,6-dimethyl-2,2'-[<i>o</i>-phenylenebis(nitrilomethylidyne)]diphenolato-<i>{\k</i>^4^O},<i>N</i>,<i>N</i>',<i>O</i>'}zinc(II)
 chloroform solvate
;
_journal_coeditor_code NG2303
_journal_issue 9
_journal_name_full 'Acta Crystallographica Section E'
_journal_page_first m2294
_journal_page_last m2295
_journal_paper_doi 10.1107/S1600536807038536
_journal_volume 63
_journal_year 2007
_chemical_formula_iupac '[Zn (C22 H18 N2 O2) (H2 O)] , C H Cl3'
_chemical_formula_moiety 'C22 H20 N2 O3 Zn , C H Cl3'
_chemical_formula_sum 'C23 H21 Cl3 N2 O3 Zn'
_chemical_formula_weight 545.16
_chemical_name_systematic
'Aqua{6,6-dimethyl-2,2'-[o-phenylenebis(nitrilomethylidyne)]diphenolato-<i>\k^4^O</i>,<i>N</i>,<i>N</i>',<i>O</i>'}zinc(II) chloroform solvate'
_space_group_IT_number 2
_symmetry_cell_setting triclinic
_symmetry_space_group_name_Hall '-P 1'
_symmetry_space_group_name_H-M 'P -1'
_atom_sites_solution_hydrogens geom
_atom_sites_solution_primary direct
_atom_sites_solution_secondary difmap
_audit_creation_method SHELXL97
_cell_angle_alpha 94.3380(10)
_cell_angle_beta 103.9630(10)
_cell_angle_gamma 109.8510(10)
_cell_formula_units_Z 2
_cell_length_a 9.01150(10)
_cell_length_b 10.7771(2)
_cell_length_c 12.9018(2)
_cell_measurement_reflns_used 5412
_cell_measurement_temperature 100.00(10)
_cell_measurement_theta_max 28.00
_cell_measurement_theta_min 2.39
_cell_volume 1126.55(3)
_computing_cell_refinement APEX2
_computing_data_collection 'APEX2 (Bruker, 2005)'
_computing_data_reduction 'SAINT (Bruker, 2005)'
_computing_molecular_graphics SHELXTL
_computing_publication_material 'SHELXTL and PLATON (Spek, 2003)'
_computing_structure_refinement SHELXTL
_computing_structure_solution 'SHELXTL (Sheldrick, 1998)'
_diffrn_ambient_temperature 100.00(10)
_diffrn_detector_area_resol_mean 8.33
_diffrn_measured_fraction_theta_full 0.998
_diffrn_measured_fraction_theta_max 0.998
_diffrn_measurement_device_type 'Bruker SMART APEXII CCD area-detector'
_diffrn_measurement_method \w
_diffrn_radiation_monochromator graphite
_diffrn_radiation_source 'fine-focus sealed tube'
_diffrn_radiation_type MoK\a
_diffrn_radiation_wavelength 0.71073
_diffrn_reflns_av_R_equivalents 0.0427
_diffrn_reflns_av_sigmaI/netI 0.0523
_diffrn_reflns_limit_h_max 11
_diffrn_reflns_limit_h_min -11
_diffrn_reflns_limit_k_max 13
_diffrn_reflns_limit_k_min -14
_diffrn_reflns_limit_l_max 17
_diffrn_reflns_limit_l_min -16
_diffrn_reflns_number 19823
_diffrn_reflns_theta_full 28.00
_diffrn_reflns_theta_max 28.00
_diffrn_reflns_theta_min 2.39
_diffrn_standards_number 0
_exptl_absorpt_coefficient_mu 1.475
_exptl_absorpt_correction_T_max 0.8102
_exptl_absorpt_correction_T_min 0.6513
_exptl_absorpt_correction_type multi-scan
_exptl_absorpt_process_details '(SADABS; Bruker, 2005)'
_exptl_crystal_colour yellow
_exptl_crystal_density_diffrn 1.607
_exptl_crystal_density_method 'not measured'
_exptl_crystal_description block
_exptl_crystal_F_000 556
_exptl_crystal_size_max 0.32
_exptl_crystal_size_mid 0.21
_exptl_crystal_size_min 0.15
_refine_diff_density_max 0.380
_refine_diff_density_min -0.406
_refine_ls_extinction_method none
_refine_ls_goodness_of_fit_ref 1.033
_refine_ls_hydrogen_treatment mixed
_refine_ls_matrix_type full
_refine_ls_number_parameters 299
_refine_ls_number_reflns 5412
_refine_ls_number_restraints 0
_refine_ls_restrained_S_all 1.033
_refine_ls_R_factor_all 0.0556
_refine_ls_R_factor_gt 0.0366
_refine_ls_shift/su_max 0.001
_refine_ls_shift/su_mean 0.000
_refine_ls_structure_factor_coef Fsqd
_refine_ls_weighting_details 'calc w = 1/[\s^2^(Fo^2^)+(0.0279P)^2^+0.4583P] where P=(Fo^2^+2Fc^2^)/3'
_refine_ls_weighting_scheme calc
_refine_ls_wR_factor_gt 0.0695
_refine_ls_wR_factor_ref 0.0765
_reflns_number_gt 4243
_reflns_number_total 5412
_reflns_threshold_expression I>2\s(I)
_cod_data_source_file ng2303.cif
_cod_data_source_block I
_cod_database_code 2215228
_cod_database_fobs_code 2215228

loop_
_symmetry_equiv_pos_as_xyz
'x, y, z'
'-x, -y, -z'

loop_
_atom_site_type_symbol
_atom_site_label
_atom_site_fract_x
_atom_site_fract_y
_atom_site_fract_z
_atom_site_U_iso_or_equiv
_atom_site_adp_type
_atom_site_calc_flag
_atom_site_refinement_flags
_atom_site_occupancy
Zn Zn1 0.27559(3) -0.00780(3) 0.88420(2) 0.01584(8) Uani d . 1
O O1 0.46560(18) 0.16671(15) 0.91153(12) 0.0174(3) Uani d . 1
O O2 0.26547(18) -0.00680(15) 1.03761(12) 0.0177(3) Uani d . 1
O O1W 0.4145(2) -0.12826(17) 0.89043(14) 0.0170(4) Uani d . 1
N N1 0.2252(2) -0.00472(18) 0.71842(15) 0.0168(4) Uani d . 1
N N2 0.0356(2) -0.14449(18) 0.83007(15) 0.0159(4) Uani d . 1
C C1 0.5332(3) 0.2309(2) 0.84187(18) 0.0161(5) Uani d . 1
C C2 0.6815(3) 0.3463(2) 0.88245(19) 0.0176(5) Uani d . 1
C C3 0.7567(3) 0.4130(2) 0.81148(19) 0.0207(5) Uani d . 1
H H3A 0.8538 0.4873 0.8393 0.025 Uiso calc R 1
C C4 0.6930(3) 0.3738(2) 0.6991(2) 0.0220(5) Uani d . 1
H H4A 0.7474 0.4201 0.6529 0.026 Uiso calc R 1
C C5 0.5491(3) 0.2659(2) 0.65847(19) 0.0198(5) Uani d . 1
H H5A 0.5049 0.2399 0.5837 0.024 Uiso calc R 1
C C6 0.4655(3) 0.1926(2) 0.72707(18) 0.0172(5) Uani d . 1
C C7 0.3160(3) 0.0813(2) 0.67323(19) 0.0172(5) Uani d . 1
H H7A 0.2809 0.0700 0.5980 0.021 Uiso calc R 1
C C8 0.0777(3) -0.1091(2) 0.65642(18) 0.0166(5) Uani d . 1
C C9 0.0306(3) -0.1450(2) 0.54369(19) 0.0213(5) Uani d . 1
H H9A 0.0992 -0.0992 0.5043 0.026 Uiso calc R 1
C C10 -0.1162(3) -0.2473(2) 0.4902(2) 0.0224(5) Uani d . 1
H H10A -0.1463 -0.2702 0.4151 0.027 Uiso calc R 1
C C11 -0.2193(3) -0.3164(2) 0.54805(19) 0.0207(5) Uani d . 1
H H11A -0.3190 -0.3848 0.5117 0.025 Uiso calc R 1
C C12 -0.1739(3) -0.2836(2) 0.65921(19) 0.0194(5) Uani d . 1
H H12A -0.2434 -0.3308 0.6975 0.023 Uiso calc R 1
C C13 -0.0256(3) -0.1810(2) 0.71564(18) 0.0153(5) Uani d . 1
C C14 -0.0571(3) -0.1917(2) 0.89165(19) 0.0179(5) Uani d . 1
H H14A -0.1656 -0.2469 0.8568 0.022 Uiso calc R 1
C C15 -0.0096(3) -0.1677(2) 1.00789(18) 0.0171(5) Uani d . 1
C C16 -0.1320(3) -0.2383(2) 1.0558(2) 0.0217(5) Uani d . 1
H H16A -0.2348 -0.2944 1.0112 0.026 Uiso calc R 1
C C17 -0.1034(3) -0.2266(2) 1.1652(2) 0.0224(5) Uani d . 1
H H17A -0.1839 -0.2762 1.1951 0.027 Uiso calc R 1
C C18 0.0503(3) -0.1379(2) 1.2319(2) 0.0222(5) Uani d . 1
H H18A 0.0701 -0.1288 1.3068 0.027 Uiso calc R 1
C C19 0.1727(3) -0.0639(2) 1.19001(18) 0.0181(5) Uani d . 1
C C20 0.1462(3) -0.0785(2) 1.07590(18) 0.0161(5) Uani d . 1
C C21 0.7545(3) 0.3909(2) 1.00306(19) 0.0225(5) Uani d . 1
H H21A 0.8440 0.4758 1.0177 0.034 Uiso calc R 1
H H21B 0.7945 0.3258 1.0336 0.034 Uiso calc R 1
H H21C 0.6718 0.3995 1.0348 0.034 Uiso calc R 1
C C22 0.3308(3) 0.0367(2) 1.26331(19) 0.0216(5) Uani d . 1
H H22A 0.3276 0.0380 1.3372 0.032 Uiso calc R 1
H H22B 0.3450 0.1238 1.2449 0.032 Uiso calc R 1
H H22C 0.4210 0.0127 1.2548 0.032 Uiso calc R 1
H H2WA 0.417(3) -0.158(3) 0.946(2) 0.027(8) Uiso d . 1
H H1WA 0.507(4) -0.083(3) 0.891(2) 0.036(9) Uiso d . 1
C C23 0.3000(3) 0.6266(2) 0.7042(2) 0.0232(5) Uani d . 1
H H23A 0.3319 0.7066 0.7586 0.028 Uiso calc R 1
Cl Cl1 0.43406(7) 0.54081(6) 0.74705(6) 0.03189(16) Uani d . 1
Cl Cl2 0.09640(7) 0.52333(7) 0.69353(6) 0.03265(16) Uani d . 1
Cl Cl3 0.31570(9) 0.67676(7) 0.57947(5) 0.03654(17) Uani d . 1

loop_
_atom_site_aniso_label
_atom_site_aniso_U_11
_atom_site_aniso_U_22
_atom_site_aniso_U_33
_atom_site_aniso_U_12
_atom_site_aniso_U_13
_atom_site_aniso_U_23
Zn1 0.01532(13) 0.01675(14) 0.01440(15) 0.00447(10) 0.00455(10) 0.00246(11)
O1 0.0177(8) 0.0168(8) 0.0156(8) 0.0039(6) 0.0044(7) 0.0038(7)
O2 0.0170(8) 0.0203(8) 0.0161(8) 0.0057(7) 0.0068(7) 0.0034(7)
O1W 0.0169(9) 0.0177(9) 0.0154(9) 0.0046(7) 0.0049(7) 0.0034(7)
N1 0.0147(9) 0.0157(10) 0.0186(10) 0.0043(8) 0.0043(8) 0.0029(8)
N2 0.0165(9) 0.0163(10) 0.0154(10) 0.0071(8) 0.0039(8) 0.0022(8)
C1 0.0155(11) 0.0156(11) 0.0203(12) 0.0088(9) 0.0051(9) 0.0059(10)
C2 0.0157(11) 0.0166(12) 0.0213(13) 0.0074(9) 0.0044(10) 0.0030(10)
C3 0.0167(11) 0.0167(12) 0.0262(14) 0.0040(9) 0.0051(10) 0.0033(10)
C4 0.0214(12) 0.0215(13) 0.0241(14) 0.0056(10) 0.0100(11) 0.0094(11)
C5 0.0236(12) 0.0228(13) 0.0154(12) 0.0099(10) 0.0070(10) 0.0065(10)
C6 0.0165(11) 0.0172(12) 0.0190(12) 0.0076(9) 0.0048(10) 0.0050(10)
C7 0.0186(11) 0.0192(12) 0.0149(12) 0.0088(10) 0.0039(9) 0.0035(10)
C8 0.0160(11) 0.0169(12) 0.0168(12) 0.0075(9) 0.0025(9) 0.0020(10)
C9 0.0244(12) 0.0208(13) 0.0190(13) 0.0072(10) 0.0080(10) 0.0051(10)
C10 0.0276(13) 0.0216(13) 0.0161(13) 0.0107(11) 0.0014(10) -0.0004(10)
C11 0.0156(11) 0.0177(12) 0.0225(13) 0.0043(9) -0.0014(10) -0.0023(10)
C12 0.0191(11) 0.0178(12) 0.0213(13) 0.0072(10) 0.0057(10) 0.0025(10)
C13 0.0165(11) 0.0153(11) 0.0155(12) 0.0090(9) 0.0027(9) 0.0030(9)
C14 0.0154(11) 0.0156(12) 0.0225(13) 0.0056(9) 0.0048(10) 0.0034(10)
C15 0.0185(11) 0.0182(12) 0.0180(12) 0.0091(9) 0.0067(10) 0.0060(10)
C16 0.0203(12) 0.0201(12) 0.0277(14) 0.0081(10) 0.0098(11) 0.0076(11)
C17 0.0264(13) 0.0220(13) 0.0246(14) 0.0092(11) 0.0153(11) 0.0104(11)
C18 0.0313(13) 0.0251(13) 0.0162(13) 0.0143(11) 0.0109(11) 0.0060(10)
C19 0.0223(12) 0.0182(12) 0.0180(12) 0.0117(10) 0.0068(10) 0.0047(10)
C20 0.0173(11) 0.0147(11) 0.0212(13) 0.0101(9) 0.0076(10) 0.0047(10)
C21 0.0217(12) 0.0178(12) 0.0220(13) 0.0021(10) 0.0040(10) 0.0005(10)
C22 0.0252(13) 0.0257(13) 0.0166(13) 0.0115(11) 0.0077(10) 0.0036(10)
C23 0.0235(12) 0.0231(13) 0.0229(14) 0.0086(10) 0.0078(11) 0.0006(11)
Cl1 0.0218(3) 0.0304(4) 0.0445(4) 0.0107(3) 0.0100(3) 0.0058(3)
Cl2 0.0204(3) 0.0332(4) 0.0433(4) 0.0078(3) 0.0118(3) 0.0018(3)
Cl3 0.0461(4) 0.0358(4) 0.0268(4) 0.0111(3) 0.0145(3) 0.0053(3)

loop_
_atom_type_symbol
_atom_type_description
_atom_type_scat_dispersion_real
_atom_type_scat_dispersion_imag
_atom_type_scat_source
C C 0.0033 0.0016 'International Tables Vol C Tables 4.2.6.8 and 6.1.1.4'
H H 0.0000 0.0000 'International Tables Vol C Tables 4.2.6.8 and 6.1.1.4'
N N 0.0061 0.0033 'International Tables Vol C Tables 4.2.6.8 and 6.1.1.4'
O O 0.0106 0.0060 'International Tables Vol C Tables 4.2.6.8 and 6.1.1.4'
Cl Cl 0.1484 0.1585 'International Tables Vol C Tables 4.2.6.8 and 6.1.1.4'
Zn Zn 0.2839 1.4301 'International Tables Vol C Tables 4.2.6.8 and 6.1.1.4'

loop_
_geom_angle_atom_site_label_1
_geom_angle_atom_site_label_2
_geom_angle_atom_site_label_3
_geom_angle
O2 Zn1 O1 96.84(6)
O2 Zn1 N2 89.99(7)
O1 Zn1 N2 158.92(7)
O2 Zn1 O1W 95.73(7)
O1 Zn1 O1W 95.93(7)
N2 Zn1 O1W 103.23(7)
O2 Zn1 N1 164.74(7)
O1 Zn1 N1 89.63(7)
N2 Zn1 N1 79.38(7)
O1W Zn1 N1 97.34(7)
C1 O1 Zn1 129.18(14)
C20 O2 Zn1 129.59(14)
Zn1 O1W H2WA 107.6(19)
Zn1 O1W H1WA 109(2)
H2WA O1W H1WA 109(3)
C7 N1 C8 121.5(2)
C7 N1 Zn1 125.23(16)
C8 N1 Zn1 113.26(14)
C14 N2 C13 120.93(19)
C14 N2 Zn1 125.15(16)
C13 N2 Zn1 113.89(13)
O1 C1 C6 123.6(2)
O1 C1 C2 118.7(2)
C6 C1 C2 117.7(2)
C3 C2 C1 119.8(2)
C3 C2 C21 121.1(2)
C1 C2 C21 119.1(2)
C2 C3 C4 122.6(2)
C2 C3 H3A 118.7
C4 C3 H3A 118.7
C5 C4 C3 118.6(2)
C5 C4 H4A 120.7
C3 C4 H4A 120.7
C4 C5 C6 121.7(2)
C4 C5 H5A 119.1
C6 C5 H5A 119.1
C5 C6 C1 119.5(2)
C5 C6 C7 115.7(2)
C1 C6 C7 124.8(2)
N1 C7 C6 126.7(2)
N1 C7 H7A 116.6
C6 C7 H7A 116.6
C9 C8 C13 119.2(2)
C9 C8 N1 124.8(2)
C13 C8 N1 115.96(19)
C10 C9 C8 120.7(2)
C10 C9 H9A 119.7
C8 C9 H9A 119.7
C9 C10 C11 120.2(2)
C9 C10 H10A 119.9
C11 C10 H10A 119.9
C12 C11 C10 119.9(2)
C12 C11 H11A 120.1
C10 C11 H11A 120.1
C11 C12 C13 121.2(2)
C11 C12 H12A 119.4
C13 C12 H12A 119.4
C12 C13 C8 118.8(2)
C12 C13 N2 125.3(2)
C8 C13 N2 115.88(19)
N2 C14 C15 126.8(2)
N2 C14 H14A 116.6
C15 C14 H14A 116.6
C16 C15 C20 119.2(2)
C16 C15 C14 115.5(2)
C20 C15 C14 125.2(2)
C17 C16 C15 121.9(2)
C17 C16 H16A 119.1
C15 C16 H16A 119.1
C16 C17 C18 118.6(2)
C16 C17 H17A 120.7
C18 C17 H17A 120.7
C19 C18 C17 122.1(2)
C19 C18 H18A 118.9
C17 C18 H18A 118.9
C18 C19 C20 119.8(2)
C18 C19 C22 120.7(2)
C20 C19 C22 119.5(2)
O2 C20 C19 118.7(2)
O2 C20 C15 123.0(2)
C19 C20 C15 118.3(2)
C2 C21 H21A 109.5
C2 C21 H21B 109.5
H21A C21 H21B 109.5
C2 C21 H21C 109.5
H21A C21 H21C 109.5
H21B C21 H21C 109.5
C19 C22 H22A 109.5
C19 C22 H22B 109.5
H22A C22 H22B 109.5
C19 C22 H22C 109.5
H22A C22 H22C 109.5
H22B C22 H22C 109.5
Cl2 C23 Cl3 110.58(13)
Cl2 C23 Cl1 109.94(13)
Cl3 C23 Cl1 110.28(12)
Cl2 C23 H23A 108.7
Cl3 C23 H23A 108.7
Cl1 C23 H23A 108.7

loop_
_geom_bond_atom_site_label_1
_geom_bond_atom_site_label_2
_geom_bond_distance
Zn1 O2 2.0027(15)
Zn1 O1 2.0036(15)
Zn1 N2 2.0708(18)
Zn1 O1W 2.0810(16)
Zn1 N1 2.0818(19)
O1 C1 1.315(3)
O2 C20 1.322(2)
O1W H2WA 0.80(3)
O1W H1WA 0.81(3)
N1 C7 1.291(3)
N1 C8 1.417(3)
N2 C14 1.296(3)
N2 C13 1.418(3)
C1 C6 1.427(3)
C1 C2 1.429(3)
C2 C3 1.372(3)
C2 C21 1.504(3)
C3 C4 1.397(3)
C3 H3A 0.9300
C4 C5 1.365(3)
C4 H4A 0.9300
C5 C6 1.413(3)
C5 H5A 0.9300
C6 C7 1.436(3)
C7 H7A 0.9300
C8 C9 1.397(3)
C8 C13 1.412(3)
C9 C10 1.377(3)
C9 H9A 0.9300
C10 C11 1.387(3)
C10 H10A 0.9300
C11 C12 1.375(3)
C11 H11A 0.9300
C12 C13 1.394(3)
C12 H12A 0.9300
C14 C15 1.434(3)
C14 H14A 0.9300
C15 C16 1.417(3)
C15 C20 1.423(3)
C16 C17 1.360(3)
C16 H16A 0.9300
C17 C18 1.405(3)
C17 H17A 0.9300
C18 C19 1.379(3)
C18 H18A 0.9300
C19 C20 1.421(3)
C19 C22 1.498(3)
C21 H21A 0.9600
C21 H21B 0.9600
C21 H21C 0.9600
C22 H22A 0.9600
C22 H22B 0.9600
C22 H22C 0.9600
C23 Cl2 1.758(2)
C23 Cl3 1.759(2)
C23 Cl1 1.771(2)
C23 H23A 0.9800

loop_
_geom_hbond_atom_site_label_D
_geom_hbond_atom_site_label_H
_geom_hbond_atom_site_label_A
_geom_hbond_site_symmetry_A
_geom_hbond_distance_DH
_geom_hbond_distance_HA
_geom_hbond_distance_DA
_geom_hbond_angle_DHA
_geom_hbond_publ_flag
O1W H2WA O1 2_657 0.81(3) 1.91(3) 2.646(2) 151(3) y
O1W H1WA O2 2_657 0.81(4) 1.90(3) 2.636(3) 152(3) y
C23 H23A O1W 1_565 0.98 2.1554 3.132(3) 174 y

loop_
_geom_torsion_atom_site_label_1
_geom_torsion_atom_site_label_2
_geom_torsion_atom_site_label_3
_geom_torsion_atom_site_label_4
_geom_torsion
O2 Zn1 O1 C1 -176.55(17)
N2 Zn1 O1 C1 -68.4(3)
O1W Zn1 O1 C1 86.93(17)
N1 Zn1 O1 C1 -10.41(17)
O1 Zn1 O2 C20 163.81(17)
N2 Zn1 O2 C20 3.80(18)
O1W Zn1 O2 C20 -99.50(18)
N1 Zn1 O2 C20 49.3(3)
O2 Zn1 N1 C7 122.3(3)
O1 Zn1 N1 C7 6.87(18)
N2 Zn1 N1 C7 168.79(19)
O1W Zn1 N1 C7 -89.06(18)
O2 Zn1 N1 C8 -58.0(3)
O1 Zn1 N1 C8 -173.39(15)
N2 Zn1 N1 C8 -11.48(14)
O1W Zn1 N1 C8 90.68(15)
O2 Zn1 N2 C14 1.06(18)
O1 Zn1 N2 C14 -108.3(2)
O1W Zn1 N2 C14 96.94(18)
N1 Zn1 N2 C14 -167.93(19)
O2 Zn1 N2 C13 178.78(14)
O1 Zn1 N2 C13 69.5(2)
O1W Zn1 N2 C13 -85.34(15)
N1 Zn1 N2 C13 9.79(14)
Zn1 O1 C1 C6 8.5(3)
Zn1 O1 C1 C2 -172.26(14)
O1 C1 C2 C3 178.4(2)
C6 C1 C2 C3 -2.3(3)
O1 C1 C2 C21 -0.4(3)
C6 C1 C2 C21 178.9(2)
C1 C2 C3 C4 0.8(3)
C21 C2 C3 C4 179.5(2)
C2 C3 C4 C5 1.0(4)
C3 C4 C5 C6 -1.0(3)
C4 C5 C6 C1 -0.6(3)
C4 C5 C6 C7 -179.8(2)
O1 C1 C6 C5 -178.50(19)
C2 C1 C6 C5 2.3(3)
O1 C1 C6 C7 0.6(3)
C2 C1 C6 C7 -178.7(2)
C8 N1 C7 C6 178.6(2)
Zn1 N1 C7 C6 -1.7(3)
C5 C6 C7 N1 175.1(2)
C1 C6 C7 N1 -4.0(4)
C7 N1 C8 C9 12.0(3)
Zn1 N1 C8 C9 -167.72(18)
C7 N1 C8 C13 -168.7(2)
Zn1 N1 C8 C13 11.6(2)
C13 C8 C9 C10 1.3(3)
N1 C8 C9 C10 -179.4(2)
C8 C9 C10 C11 -0.1(4)
C9 C10 C11 C12 -0.8(4)
C10 C11 C12 C13 0.4(3)
C11 C12 C13 C8 0.8(3)
C11 C12 C13 N2 -176.6(2)
C9 C8 C13 C12 -1.7(3)
N1 C8 C13 C12 179.02(19)
C9 C8 C13 N2 176.00(19)
N1 C8 C13 N2 -3.3(3)
C14 N2 C13 C12 -11.3(3)
Zn1 N2 C13 C12 170.87(17)
C14 N2 C13 C8 171.2(2)
Zn1 N2 C13 C8 -6.6(2)
C13 N2 C14 C15 177.3(2)
Zn1 N2 C14 C15 -5.1(3)
N2 C14 C15 C16 -176.2(2)
N2 C14 C15 C20 5.1(4)
C20 C15 C16 C17 -2.0(3)
C14 C15 C16 C17 179.1(2)
C15 C16 C17 C18 2.3(4)
C16 C17 C18 C19 -0.6(4)
C17 C18 C19 C20 -1.3(3)
C17 C18 C19 C22 175.7(2)
Zn1 O2 C20 C19 176.74(14)
Zn1 O2 C20 C15 -4.8(3)
C18 C19 C20 O2 -179.9(2)
C22 C19 C20 O2 3.1(3)
C18 C19 C20 C15 1.6(3)
C22 C19 C20 C15 -175.5(2)
C16 C15 C20 O2 -178.5(2)
C14 C15 C20 O2 0.3(3)
C16 C15 C20 C19 0.0(3)
C14 C15 C20 C19 178.7(2)
